data_7033346
loop_
_publ_author_name
'Medina-Molner, Alfredo'
'Rohner, Melanie'
'Pandiarajan, Devaraj'
'Spingler, Bernhard'

_publ_section_title
;
 Mono- and dinuclear metal complexes containing the
 1,5,9-triazacyclododecane ([12]aneN3) unit and their interaction with
 DNA.
;
_journal_issue 8
_journal_name_full 'Dalton transactions (Cambridge, England : 2003)'
_journal_page_first 3664
_journal_page_last 3672
_journal_paper_doi 10.1039/c4dt02713b
_journal_volume 44
_journal_year 2015
_chemical_formula_sum 'C28 H60 N6 Ni2 O10'
_chemical_formula_weight 758.24
_chemical_name_systematic
; 
 ? 
;
_space_group_IT_number 2
_symmetry_cell_setting triclinic
_symmetry_space_group_name_Hall '-P 1'
_symmetry_space_group_name_H-M 'P -1'
_atom_sites_solution_hydrogens geom
_atom_sites_solution_primary direct
_atom_sites_solution_secondary difmap
_audit_creation_method SHELXL-97
_audit_update_record
;
2014-08-28 deposited with the CCDC.
2014-12-05 downloaded from the CCDC.
;
_cell_angle_alpha 102.060(18)
_cell_angle_beta 105.113(18)
_cell_angle_gamma 94.828(18)
_cell_formula_units_Z 1
_cell_length_a 8.6958(13)
_cell_length_b 8.7403(13)
_cell_length_c 12.3998(19)
_cell_measurement_reflns_used 7998
_cell_measurement_temperature 183(2)
_cell_measurement_theta_max 30.4
_cell_measurement_theta_min 3.2
_cell_volume 880.1(3)
_computing_cell_refinement 'IPDS (Stoe, 1999)'
_computing_data_collection 'IPDS (Stoe, 1999)'
_computing_data_reduction 'X-RED (Stoe, 1999)'
_computing_molecular_graphics 'ORTEP-3 (Farrugia, 1997)'
_computing_publication_material 'SHELXL-97 (Sheldrick, 1997)'
_computing_structure_refinement 'SHELXL-97 (Sheldrick, 1997)'
_computing_structure_solution 'SIR-97 (Altomare, 1999)'
_diffrn_ambient_temperature 183(2)
_diffrn_measured_fraction_theta_full 0.905
_diffrn_measured_fraction_theta_max 0.905
_diffrn_measurement_device_type 'Stoe IPDS'
_diffrn_measurement_method '\f oscillation scan'
_diffrn_radiation_monochromator graphite
_diffrn_radiation_source 'fine-focus sealed tube'
_diffrn_radiation_type MoK\a
_diffrn_radiation_wavelength 0.71073
_diffrn_reflns_av_R_equivalents 0.0554
_diffrn_reflns_av_sigmaI/netI 0.0365
_diffrn_reflns_limit_h_max 12
_diffrn_reflns_limit_h_min -12
_diffrn_reflns_limit_k_max 12
_diffrn_reflns_limit_k_min -12
_diffrn_reflns_limit_l_max 17
_diffrn_reflns_limit_l_min -17
_diffrn_reflns_number 15881
_diffrn_reflns_theta_full 30.42
_diffrn_reflns_theta_max 30.42
_diffrn_reflns_theta_min 3.40
_diffrn_standards_interval_count 'every image'
_diffrn_standards_interval_time 8
_diffrn_standards_number 50-200
_exptl_absorpt_coefficient_mu 1.130
_exptl_absorpt_correction_T_max 0.8433
_exptl_absorpt_correction_T_min 0.7265
_exptl_absorpt_correction_type numerical
_exptl_absorpt_process_details '(Coppens et al., 1965)'
_exptl_crystal_colour blue
_exptl_crystal_density_diffrn 1.431
_exptl_crystal_density_method 'not measured'
_exptl_crystal_description cube
_exptl_crystal_F_000 406
_exptl_crystal_size_max 0.33
_exptl_crystal_size_mid 0.21
_exptl_crystal_size_min 0.17
_refine_diff_density_max 0.441
_refine_diff_density_min -0.840
_refine_diff_density_rms 0.081
_refine_ls_extinction_method none
_refine_ls_goodness_of_fit_ref 1.088
_refine_ls_hydrogen_treatment mixed
_refine_ls_matrix_type full
_refine_ls_number_parameters 218
_refine_ls_number_reflns 4836
_refine_ls_number_restraints 0
_refine_ls_restrained_S_all 1.088
_refine_ls_R_factor_all 0.0437
_refine_ls_R_factor_gt 0.0403
_refine_ls_shift/su_max 0.001
_refine_ls_shift/su_mean 0.000
_refine_ls_structure_factor_coef Fsqd
_refine_ls_weighting_details 'calc w=1/[\s^2^(Fo^2^)+(0.0725P)^2^+0.2519P] where P=(Fo^2^+2Fc^2^)/3'
_refine_ls_weighting_scheme calc
_refine_ls_wR_factor_gt 0.1117
_refine_ls_wR_factor_ref 0.1150
_reflns_number_gt 4373
_reflns_number_total 4836
_reflns_threshold_expression >2sigma(I)
_cod_data_source_file c4dt02713b2.cif
_cod_data_source_block am050406
_cod_depositor_comments 'Adding full bibliography for 7033345--7033348.cif.'
_cod_original_cell_volume 880.1(2)
_cod_original_sg_symbol_H-M P-1
_cod_database_code 7033346

loop_
_symmetry_equiv_pos_as_xyz
'x, y, z'
'-x, -y, -z'

loop_
_atom_site_label
_atom_site_type_symbol
_atom_site_fract_x
_atom_site_fract_y
_atom_site_fract_z
_atom_site_U_iso_or_equiv
_atom_site_adp_type
_atom_site_occupancy
_atom_site_symmetry_multiplicity
_atom_site_calc_flag
_atom_site_refinement_flags
Ni1 Ni 0.00373(2) 0.16065(2) 0.784761(16) 0.01956(8) Uani 1 1 d .
C1 C 0.1179(2) -0.1373(2) 0.84169(14) 0.0251(3) Uani 1 1 d .
H1A H 0.0025 -0.1826 0.8154 0.030 Uiso 1 1 calc R
H1B H 0.1734 -0.1939 0.8984 0.030 Uiso 1 1 calc R
C2 C 0.1857(2) -0.1700(2) 0.73818(15) 0.0264(3) Uani 1 1 d .
H2A H 0.2977 -0.1146 0.7622 0.032 Uiso 1 1 calc R
H2B H 0.1898 -0.2848 0.7159 0.032 Uiso 1 1 calc R
C3 C 0.0911(2) -0.1193(2) 0.63240(14) 0.0254(3) Uani 1 1 d .
H3A H 0.1357 -0.1578 0.5677 0.030 Uiso 1 1 calc R
H3B H -0.0224 -0.1702 0.6102 0.030 Uiso 1 1 calc R
C4 C 0.2427(2) 0.1309(2) 0.63265(15) 0.0281(3) Uani 1 1 d .
H4A H 0.2394 0.0941 0.5508 0.034 Uiso 1 1 calc R
H4B H 0.3380 0.0965 0.6797 0.034 Uiso 1 1 calc R
C5 C 0.2620(2) 0.3108(2) 0.66394(16) 0.0314(4) Uani 1 1 d .
H5A H 0.1579 0.3442 0.6298 0.038 Uiso 1 1 calc R
H5B H 0.3420 0.3524 0.6293 0.038 Uiso 1 1 calc R
C6 C 0.3159(2) 0.3849(3) 0.79393(17) 0.0331(4) Uani 1 1 d .
H6A H 0.4104 0.3388 0.8302 0.040 Uiso 1 1 calc R
H6B H 0.3497 0.5000 0.8072 0.040 Uiso 1 1 calc R
C7 C 0.2526(2) 0.3919(2) 0.97708(15) 0.0304(4) Uani 1 1 d .
H7B H 0.1620 0.3946 1.0116 0.036 Uiso 1 1 calc R
H7A H 0.3197 0.4973 1.0060 0.036 Uiso 1 1 calc R
C8 C 0.3545(2) 0.2675(3) 1.01606(15) 0.0308(4) Uani 1 1 d .
H8A H 0.4681 0.3041 1.0226 0.037 Uiso 1 1 calc R
H8B H 0.3486 0.2624 1.0939 0.037 Uiso 1 1 calc R
C9 C 0.3074(2) 0.1006(2) 0.93876(15) 0.0268(3) Uani 1 1 d .
H9A H 0.3425 0.1000 0.8689 0.032 Uiso 1 1 calc R
H9B H 0.3685 0.0289 0.9797 0.032 Uiso 1 1 calc R
C10 C 0.08354(19) 0.0436(2) 1.01029(14) 0.0231(3) Uani 1 1 d .
H10A H 0.0869 0.1563 1.0473 0.028 Uiso 1 1 calc R
H10B H 0.1622 -0.0008 1.0642 0.028 Uiso 1 1 calc R
C20 C -0.3344(2) -0.0221(2) 0.70994(15) 0.0265(3) Uani 1 1 d .
C21 C -0.4532(2) -0.1532(3) 0.6194(2) 0.0436(5) Uani 1 1 d .
H21A H -0.4856 -0.2350 0.6557 0.065 Uiso 1 1 calc R
H21B H -0.4025 -0.1995 0.5608 0.065 Uiso 1 1 calc R
H21C H -0.5484 -0.1097 0.5833 0.065 Uiso 1 1 calc R
C30 C -0.1494(2) 0.4185(2) 0.68200(17) 0.0318(4) Uani 1 1 d .
C31 C -0.2245(4) 0.4835(3) 0.5799(2) 0.0535(7) Uani 1 1 d .
H31A H -0.3407 0.4466 0.5530 0.080 Uiso 1 1 calc R
H31B H -0.1762 0.4465 0.5178 0.080 Uiso 1 1 calc R
H31C H -0.2052 0.5993 0.6026 0.080 Uiso 1 1 calc R
N1 N 0.13327(16) 0.03371(18) 0.90173(11) 0.0206(3) Uani 1 1 d .
N2 N 0.09490(16) 0.05471(18) 0.65077(12) 0.0215(3) Uani 1 1 d .
H2 H 0.0157 0.0624 0.5861 0.026 Uiso 1 1 calc R
N3 N 0.18746(19) 0.3599(2) 0.85015(13) 0.0270(3) Uani 1 1 d .
H3 H 0.1306 0.4439 0.8402 0.032 Uiso 1 1 calc R
O1 O -0.12218(17) 0.27404(18) 0.89519(11) 0.0273(3) Uani 1 1 d .
H33 H -0.124(4) 0.358(5) 0.871(3) 0.063(10) Uiso 1 1 d .
H32 H -0.208(4) 0.216(5) 0.863(3) 0.063(10) Uiso 1 1 d .
O20 O -0.18858(15) -0.01884(16) 0.70939(11) 0.0258(3) Uani 1 1 d .
O21 O -0.38666(16) 0.0717(2) 0.77885(13) 0.0358(3) Uani 1 1 d .
O30 O -0.11530(17) 0.27913(17) 0.66072(11) 0.0282(3) Uani 1 1 d .
O31 O -0.1225(2) 0.50679(19) 0.78115(14) 0.0451(4) Uani 1 1 d .

loop_
_atom_site_aniso_label
_atom_site_aniso_U_11
_atom_site_aniso_U_22
_atom_site_aniso_U_33
_atom_site_aniso_U_23
_atom_site_aniso_U_13
_atom_site_aniso_U_12
Ni1 0.01995(12) 0.01879(14) 0.01947(12) 0.00357(8) 0.00593(8) 0.00193(9)
C1 0.0297(8) 0.0242(9) 0.0247(7) 0.0069(6) 0.0118(6) 0.0061(7)
C2 0.0299(8) 0.0262(9) 0.0267(7) 0.0061(6) 0.0122(6) 0.0112(7)
C3 0.0276(7) 0.0251(9) 0.0236(7) 0.0032(6) 0.0093(6) 0.0051(7)
C4 0.0261(7) 0.0341(10) 0.0251(7) 0.0064(6) 0.0103(6) 0.0011(7)
C5 0.0325(8) 0.0342(11) 0.0282(8) 0.0111(7) 0.0099(7) -0.0046(8)
C6 0.0324(8) 0.0332(11) 0.0305(8) 0.0066(7) 0.0085(7) -0.0090(8)
C7 0.0332(8) 0.0274(10) 0.0252(8) 0.0002(6) 0.0071(6) -0.0055(8)
C8 0.0243(7) 0.0387(11) 0.0243(7) 0.0055(7) 0.0028(6) -0.0055(7)
C9 0.0203(7) 0.0337(10) 0.0269(7) 0.0093(7) 0.0066(6) 0.0022(7)
C10 0.0226(7) 0.0262(9) 0.0210(6) 0.0059(6) 0.0078(5) 0.0005(6)
C20 0.0209(7) 0.0289(9) 0.0284(8) 0.0048(6) 0.0067(6) 0.0031(7)
C21 0.0250(8) 0.0449(14) 0.0501(12) -0.0104(10) 0.0125(8) -0.0035(9)
C30 0.0347(9) 0.0254(10) 0.0346(9) 0.0088(7) 0.0075(7) 0.0047(8)
C31 0.0735(17) 0.0354(13) 0.0447(12) 0.0158(10) -0.0023(11) 0.0165(13)
N1 0.0204(6) 0.0219(7) 0.0201(6) 0.0056(5) 0.0069(5) 0.0017(5)
N2 0.0213(6) 0.0232(7) 0.0206(6) 0.0049(5) 0.0073(5) 0.0035(5)
N3 0.0289(7) 0.0239(8) 0.0250(7) 0.0041(5) 0.0058(5) -0.0030(6)
O1 0.0308(6) 0.0242(7) 0.0270(6) 0.0037(5) 0.0101(5) 0.0053(6)
O20 0.0196(5) 0.0248(7) 0.0321(6) 0.0037(5) 0.0085(4) 0.0022(5)
O21 0.0223(6) 0.0444(9) 0.0354(7) -0.0028(6) 0.0090(5) 0.0052(6)
O30 0.0336(6) 0.0249(7) 0.0266(6) 0.0072(5) 0.0071(5) 0.0090(6)
O31 0.0721(11) 0.0242(8) 0.0376(8) 0.0050(6) 0.0129(8) 0.0139(8)

loop_
_atom_type_symbol
_atom_type_description
_atom_type_scat_dispersion_real
_atom_type_scat_dispersion_imag
_atom_type_scat_source
C C 0.0033 0.0016 'International Tables Vol C Tables 4.2.6.8 and 6.1.1.4'
H H 0.0000 0.0000 'International Tables Vol C Tables 4.2.6.8 and 6.1.1.4'
N N 0.0061 0.0033 'International Tables Vol C Tables 4.2.6.8 and 6.1.1.4'
O O 0.0106 0.0060 'International Tables Vol C Tables 4.2.6.8 and 6.1.1.4'
Ni Ni 0.3393 1.1124 'International Tables Vol C Tables 4.2.6.8 and 6.1.1.4'

loop_
_geom_angle_atom_site_label_1
_geom_angle_atom_site_label_2
_geom_angle_atom_site_label_3
_geom_angle
_geom_angle_site_symmetry_1
_geom_angle_site_symmetry_3
O20 Ni1 N2 84.74(6) . .
O20 Ni1 O1 90.47(6) . .
N2 Ni1 O1 169.59(5) . .
O20 Ni1 N3 173.66(5) . .
N2 Ni1 N3 95.13(6) . .
O1 Ni1 N3 88.60(6) . .
O20 Ni1 O30 85.72(6) . .
N2 Ni1 O30 82.83(5) . .
O1 Ni1 O30 87.60(5) . .
N3 Ni1 O30 87.98(6) . .
O20 Ni1 N1 94.39(6) . .
N2 Ni1 N1 93.09(5) . .
O1 Ni1 N1 96.50(5) . .
N3 Ni1 N1 91.94(6) . .
O30 Ni1 N1 175.90(5) . .
N1 C1 C2 115.76(14) . .
N1 C1 H1A 108.3 . .
C2 C1 H1A 108.3 . .
N1 C1 H1B 108.3 . .
C2 C1 H1B 108.3 . .
H1A C1 H1B 107.4 . .
C3 C2 C1 115.19(13) . .
C3 C2 H2A 108.5 . .
C1 C2 H2A 108.5 . .
C3 C2 H2B 108.5 . .
C1 C2 H2B 108.5 . .
H2A C2 H2B 107.5 . .
N2 C3 C2 113.54(14) . .
N2 C3 H3A 108.9 . .
C2 C3 H3A 108.9 . .
N2 C3 H3B 108.9 . .
C2 C3 H3B 108.9 . .
H3A C3 H3B 107.7 . .
N2 C4 C5 113.27(14) . .
N2 C4 H4A 108.9 . .
C5 C4 H4A 108.9 . .
N2 C4 H4B 108.9 . .
C5 C4 H4B 108.9 . .
H4A C4 H4B 107.7 . .
C4 C5 C6 114.03(16) . .
C4 C5 H5A 108.7 . .
C6 C5 H5A 108.7 . .
C4 C5 H5B 108.7 . .
C6 C5 H5B 108.7 . .
H5A C5 H5B 107.6 . .
N3 C6 C5 113.02(16) . .
N3 C6 H6A 109.0 . .
C5 C6 H6A 109.0 . .
N3 C6 H6B 109.0 . .
C5 C6 H6B 109.0 . .
H6A C6 H6B 107.8 . .
N3 C7 C8 112.85(15) . .
N3 C7 H7B 109.0 . .
C8 C7 H7B 109.0 . .
N3 C7 H7A 109.0 . .
C8 C7 H7A 109.0 . .
H7B C7 H7A 107.8 . .
C9 C8 C7 116.21(15) . .
C9 C8 H8A 108.2 . .
C7 C8 H8A 108.2 . .
C9 C8 H8B 108.2 . .
C7 C8 H8B 108.2 . .
H8A C8 H8B 107.4 . .
N1 C9 C8 116.71(14) . .
N1 C9 H9A 108.1 . .
C8 C9 H9A 108.1 . .
N1 C9 H9B 108.1 . .
C8 C9 H9B 108.1 . .
H9A C9 H9B 107.3 . .
N1 C10 C10 113.28(17) . 2_557
N1 C10 H10A 108.9 . .
C10 C10 H10A 108.9 2_557 .
N1 C10 H10B 108.9 . .
C10 C10 H10B 108.9 2_557 .
H10A C10 H10B 107.7 . .
O21 C20 O20 125.81(18) . .
O21 C20 C21 118.40(16) . .
O20 C20 C21 115.78(16) . .
C20 C21 H21A 109.5 . .
C20 C21 H21B 109.5 . .
H21A C21 H21B 109.5 . .
C20 C21 H21C 109.5 . .
H21A C21 H21C 109.5 . .
H21B C21 H21C 109.5 . .
O31 C30 O30 124.90(18) . .
O31 C30 C31 118.09(19) . .
O30 C30 C31 117.00(19) . .
C30 C31 H31A 109.5 . .
C30 C31 H31B 109.5 . .
H31A C31 H31B 109.5 . .
C30 C31 H31C 109.5 . .
H31A C31 H31C 109.5 . .
H31B C31 H31C 109.5 . .
C9 N1 C1 107.57(13) . .
C9 N1 C10 106.26(13) . .
C1 N1 C10 108.86(13) . .
C9 N1 Ni1 108.74(10) . .
C1 N1 Ni1 110.02(10) . .
C10 N1 Ni1 115.08(10) . .
C3 N2 C4 111.29(13) . .
C3 N2 Ni1 115.01(10) . .
C4 N2 Ni1 121.26(11) . .
C3 N2 H2 101.9 . .
C4 N2 H2 101.9 . .
Ni1 N2 H2 101.9 . .
C7 N3 C6 112.01(15) . .
C7 N3 Ni1 111.45(12) . .
C6 N3 Ni1 122.10(13) . .
C7 N3 H3 102.8 . .
C6 N3 H3 102.8 . .
Ni1 N3 H3 102.8 . .
Ni1 O1 H33 96(2) . .
Ni1 O1 H32 96(2) . .
H33 O1 H32 109(3) . .
C20 O20 Ni1 129.87(13) . .
C30 O30 Ni1 125.88(13) . .

loop_
_geom_bond_atom_site_label_1
_geom_bond_atom_site_label_2
_geom_bond_distance
_geom_bond_site_symmetry_2
Ni1 O20 2.0644(15) .
Ni1 N2 2.1009(14) .
Ni1 O1 2.1102(13) .
Ni1 N3 2.1235(17) .
Ni1 O30 2.1272(13) .
Ni1 N1 2.1528(14) .
C1 N1 1.502(2) .
C1 C2 1.532(2) .
C1 H1A 0.9900 .
C1 H1B 0.9900 .
C2 C3 1.528(2) .
C2 H2A 0.9900 .
C2 H2B 0.9900 .
C3 N2 1.486(2) .
C3 H3A 0.9900 .
C3 H3B 0.9900 .
C4 N2 1.488(2) .
C4 C5 1.523(3) .
C4 H4A 0.9900 .
C4 H4B 0.9900 .
C5 C6 1.535(3) .
C5 H5A 0.9900 .
C5 H5B 0.9900 .
C6 N3 1.486(2) .
C6 H6A 0.9900 .
C6 H6B 0.9900 .
C7 N3 1.484(2) .
C7 C8 1.536(3) .
C7 H7B 0.9900 .
C7 H7A 0.9900 .
C8 C9 1.525(3) .
C8 H8A 0.9900 .
C8 H8B 0.9900 .
C9 N1 1.491(2) .
C9 H9A 0.9900 .
C9 H9B 0.9900 .
C10 N1 1.5058(19) .
C10 C10 1.515(3) 2_557
C10 H10A 0.9900 .
C10 H10B 0.9900 .
C20 O21 1.257(2) .
C20 O20 1.268(2) .
C20 C21 1.516(3) .
C21 H21A 0.9800 .
C21 H21B 0.9800 .
C21 H21C 0.9800 .
C30 O31 1.259(3) .
C30 O30 1.269(2) .
C30 C31 1.511(3) .
C31 H31A 0.9800 .
C31 H31B 0.9800 .
C31 H31C 0.9800 .
N2 H2 0.9300 .
N3 H3 0.9300 .
O1 H33 0.85(4) .
O1 H32 0.81(4) .

loop_
_geom_hbond_atom_site_label_D
_geom_hbond_atom_site_label_H
_geom_hbond_atom_site_label_A
_geom_hbond_distance_DH
_geom_hbond_distance_HA
_geom_hbond_distance_DA
_geom_hbond_angle_DHA
N3 H3 O31 0.93 2.28 3.080(2) 143.3
O1 H33 O31 0.85(4) 1.88(4) 2.709(2) 164(3)
O1 H32 O21 0.81(4) 1.84(4) 2.649(2) 172(4)

loop_
_geom_torsion_atom_site_label_1
_geom_torsion_atom_site_label_2
_geom_torsion_atom_site_label_3
_geom_torsion_atom_site_label_4
_geom_torsion
_geom_torsion_site_symmetry_1
N1 C1 C2 C3 -69.8(2) .
C1 C2 C3 N2 65.9(2) .
N2 C4 C5 C6 74.9(2) .
C4 C5 C6 N3 -71.7(2) .
N3 C7 C8 C9 -30.5(2) .
C7 C8 C9 N1 -48.1(2) .
C8 C9 N1 C1 -171.94(14) .
C8 C9 N1 C10 -55.48(18) .
C8 C9 N1 Ni1 68.94(16) .
C2 C1 N1 C9 -57.13(17) .
C2 C1 N1 C10 -171.88(14) .
C2 C1 N1 Ni1 61.16(16) .
C10 C10 N1 C9 -170.62(17) 2_557
C10 C10 N1 C1 -55.0(2) 2_557
C10 C10 N1 Ni1 69.0(2) 2_557
O20 Ni1 N1 C9 157.61(11) .
N2 Ni1 N1 C9 72.65(11) .
O1 Ni1 N1 C9 -111.41(11) .
N3 Ni1 N1 C9 -22.59(11) .
O30 Ni1 N1 C9 66.2(7) .
O20 Ni1 N1 C1 40.04(11) .
N2 Ni1 N1 C1 -44.92(11) .
O1 Ni1 N1 C1 131.02(10) .
N3 Ni1 N1 C1 -140.17(11) .
O30 Ni1 N1 C1 -51.3(7) .
O20 Ni1 N1 C10 -83.36(12) .
N2 Ni1 N1 C10 -168.31(12) .
O1 Ni1 N1 C10 7.62(12) .
N3 Ni1 N1 C10 96.44(12) .
O30 Ni1 N1 C10 -174.7(7) .
C2 C3 N2 C4 83.92(16) .
C2 C3 N2 Ni1 -58.87(16) .
C5 C4 N2 C3 -173.30(14) .
C5 C4 N2 Ni1 -33.18(18) .
O20 Ni1 N2 C3 -48.40(11) .
O1 Ni1 N2 C3 -111.3(3) .
N3 Ni1 N2 C3 137.96(11) .
O30 Ni1 N2 C3 -134.73(12) .
N1 Ni1 N2 C3 45.73(11) .
O20 Ni1 N2 C4 172.85(12) .
O1 Ni1 N2 C4 109.9(3) .
N3 Ni1 N2 C4 -0.79(13) .
O30 Ni1 N2 C4 86.52(13) .
N1 Ni1 N2 C4 -93.02(12) .
C8 C7 N3 C6 -69.8(2) .
C8 C7 N3 Ni1 70.93(17) .
C5 C6 N3 C7 164.25(17) .
C5 C6 N3 Ni1 28.3(2) .
O20 Ni1 N3 C7 138.3(4) .
N2 Ni1 N3 C7 -133.12(12) .
O1 Ni1 N3 C7 56.61(12) .
O30 Ni1 N3 C7 144.26(12) .
N1 Ni1 N3 C7 -39.84(12) .
O20 Ni1 N3 C6 -85.5(5) .
N2 Ni1 N3 C6 3.08(15) .
O1 Ni1 N3 C6 -167.18(14) .
O30 Ni1 N3 C6 -79.53(14) .
N1 Ni1 N3 C6 96.36(14) .
O21 C20 O20 Ni1 -17.6(3) .
C21 C20 O20 Ni1 163.24(16) .
N2 Ni1 O20 C20 -152.34(16) .
O1 Ni1 O20 C20 18.40(16) .
N3 Ni1 O20 C20 -63.2(5) .
O30 Ni1 O20 C20 -69.16(16) .
N1 Ni1 O20 C20 114.95(16) .
O31 C30 O30 Ni1 -2.6(3) .
C31 C30 O30 Ni1 176.00(17) .
O20 Ni1 O30 C30 127.14(17) .
N2 Ni1 O30 C30 -147.63(17) .
O1 Ni1 O30 C30 36.48(17) .
N3 Ni1 O30 C30 -52.20(17) .
N1 Ni1 O30 C30 -141.2(7) .
